data_4000423
_journal_name_full 'Chemistry of Materials'
_journal_paper_doi 10.1021/cm049594l
_journal_year 2004
_chemical_formula_sum 'C21 H31 N3 O3 S'
_chemical_formula_weight 405.55
_chemical_name_common 'guanidinium octylbiphenylsulfonate'
_space_group_IT_number 19
_symmetry_cell_setting orthorhombic
_symmetry_space_group_name_Hall 'P 2ac 2ab'
_symmetry_space_group_name_H-M 'P 21 21 21'
_atom_sites_solution_hydrogens geom
_atom_sites_solution_primary direct
_atom_sites_solution_secondary difmap
_cell_angle_alpha 90.00
_cell_angle_beta 90.00
_cell_angle_gamma 90.00
_cell_formula_units_Z 4
_cell_length_a 7.6188(13)
_cell_length_b 7.7097(13)
_cell_length_c 36.330(6)
_cell_measurement_reflns_used 3269
_cell_measurement_temperature 173(2)
_cell_measurement_theta_max ?
_cell_measurement_theta_min ?
_cell_volume 2134.0(6)
_diffrn_ambient_temperature 173(2)
_diffrn_detector_area_resol_mean ?
_diffrn_measurement_device_type 'Bruker SMART Platform CCD'
_diffrn_measurement_method 'area detector, omega scans'
_diffrn_radiation_monochromator graphite
_diffrn_radiation_source 'normal-focus sealed tube'
_diffrn_radiation_type MoK\a
_diffrn_radiation_wavelength 0.71073
_diffrn_reflns_av_R_equivalents 0.0388
_diffrn_reflns_av_sigmaI/netI 0.0256
_diffrn_reflns_limit_h_max 9
_diffrn_reflns_limit_h_min -9
_diffrn_reflns_limit_k_max 9
_diffrn_reflns_limit_k_min -9
_diffrn_reflns_limit_l_max 43
_diffrn_reflns_limit_l_min -43
_diffrn_reflns_number 21010
_diffrn_reflns_theta_max 25.08
_diffrn_reflns_theta_min 2.24
_diffrn_standards_decay_% ?
_diffrn_standards_interval_count ?
_diffrn_standards_interval_time ?
_diffrn_standards_number ?
_exptl_absorpt_coefficient_mu 0.178
_exptl_absorpt_correction_T_max 1.000000
_exptl_absorpt_correction_T_min 0.784236
_exptl_absorpt_correction_type multi-scan
_exptl_absorpt_process_details 'SADABS, R. Blessing, 1995'
_exptl_crystal_colour clear
_exptl_crystal_density_diffrn 1.262
_exptl_crystal_density_meas ?
_exptl_crystal_density_method 'not measured'
_exptl_crystal_description needles
_exptl_crystal_F_000 872
_exptl_crystal_size_max 0.5
_exptl_crystal_size_mid 0.1
_exptl_crystal_size_min 0.1
_refine_ls_abs_structure_details 'Flack H D (1983), Acta Cryst. A39, 876-881'
_refine_ls_abs_structure_Flack 0.00(9)
_refine_ls_extinction_coef ?
_refine_ls_extinction_method none
_refine_ls_goodness_of_fit_ref 1.069
_refine_ls_hydrogen_treatment mixed
_refine_ls_matrix_type full
_refine_ls_number_parameters 254
_refine_ls_number_reflns 3773
_refine_ls_number_restraints 0
_refine_ls_restrained_S_all 1.069
_refine_ls_R_factor_all 0.0375
_refine_ls_R_factor_gt 0.0327
_refine_ls_shift/su_max 0.001
_refine_ls_shift/su_mean 0.000
_refine_ls_structure_factor_coef Fsqd
_refine_ls_weighting_details 'calc w=1/[\s^2^(Fo^2^)+(0.0364P)^2^+0.7297P] where P=(Fo^2^+2Fc^2^)/3'
_refine_ls_weighting_scheme calc
_refine_ls_wR_factor_gt 0.0813
_refine_ls_wR_factor_ref 0.0840
_reflns_number_gt 3466
_reflns_number_total 3773
_reflns_threshold_expression >2sigma(I)
_cod_original_sg_symbol_H-M P2(1)2(1)2(1)
_cod_database_code 4000423

loop_
_symmetry_equiv_pos_as_xyz
'x, y, z'
'-x+1/2, -y, z+1/2'
'x+1/2, -y+1/2, -z'
'-x, y+1/2, -z+1/2'

loop_
_atom_site_label
_atom_site_type_symbol
_atom_site_fract_x
_atom_site_fract_y
_atom_site_fract_z
_atom_site_U_iso_or_equiv
_atom_site_adp_type
_atom_site_occupancy
_atom_site_symmetry_multiplicity
_atom_site_calc_flag
_atom_site_refinement_flags
_atom_site_disorder_assembly
_atom_site_disorder_group
S1 S 0.25324(7) 0.83037(6) 0.811165(12) 0.02736(12) Uani 1 1 d . . .
O1 O 0.41029(19) 0.9364(2) 0.81523(4) 0.0335(4) Uani 1 1 d . . .
O2 O 0.09552(19) 0.9332(2) 0.81772(4) 0.0331(4) Uani 1 1 d . . .
N3 N 0.2457(3) 1.36041(19) 0.71454(4) 0.0329(4) Uani 1 1 d . . .
H3A H 0.1451 1.3921 0.7047 0.039 Uiso 1 1 calc R . .
H3B H 0.3451 1.3926 0.7043 0.039 Uiso 1 1 calc R . .
C4 C 0.2638(3) 0.6697(2) 0.84611(5) 0.0267(4) Uani 1 1 d . . .
O5 O 0.2478(2) 0.73856(17) 0.77608(3) 0.0342(3) Uani 1 1 d . . .
N6 N 0.3996(2) 1.2200(3) 0.76002(5) 0.0343(5) Uani 1 1 d . . .
H6A H 0.4991 1.2543 0.7501 0.041 Uiso 1 1 calc R . .
H6B H 0.4005 1.1561 0.7801 0.041 Uiso 1 1 calc R . .
N7 N 0.0985(2) 1.2156(3) 0.76028(5) 0.0337(5) Uani 1 1 d . . .
H7A H -0.0025 1.2469 0.7506 0.040 Uiso 1 1 calc R . .
H7B H 0.1006 1.1517 0.7804 0.040 Uiso 1 1 calc R . .
C8 C 0.2476(3) 1.2646(2) 0.74464(5) 0.0282(4) Uani 1 1 d . . .
C9 C 0.2485(3) 0.3738(2) 0.86605(5) 0.0329(4) Uani 1 1 d . . .
H9 H 0.2300 0.2548 0.8604 0.039 Uiso 1 1 calc R . .
C10 C 0.2413(3) 0.0185(2) 0.96212(5) 0.0288(4) Uani 1 1 d . . .
H10 H 0.1806 -0.0891 0.9617 0.035 Uiso 1 1 calc R . .
C11 C 0.2434(4) -0.4812(3) 1.07426(5) 0.0368(5) Uani 1 1 d . . .
H11A H 0.3176 -0.5570 1.0587 0.044 Uiso 1 1 calc R . .
H11B H 0.1200 -0.4963 1.0664 0.044 Uiso 1 1 calc R . .
C12 C 0.2452(4) -0.7308(3) 1.12064(5) 0.0384(5) Uani 1 1 d . . .
H12A H 0.1317 -0.7715 1.1105 0.046 Uiso 1 1 calc R . .
H12B H 0.3401 -0.7908 1.1070 0.046 Uiso 1 1 calc R . .
C13 C 0.2356(3) 0.4966(3) 0.83816(5) 0.0335(4) Uani 1 1 d . . .
H13 H 0.2075 0.4618 0.8138 0.040 Uiso 1 1 calc R . .
C14 C 0.3694(3) -0.0499(3) 1.02630(6) 0.0365(5) Uani 1 1 d . . .
H14A H 0.3276 0.0209 1.0473 0.044 Uiso 1 1 calc R . .
H14B H 0.4967 -0.0685 1.0300 0.044 Uiso 1 1 calc R . .
C15 C 0.2612(4) -0.5368(3) 1.11425(5) 0.0350(4) Uani 1 1 d . . .
H15A H 0.3767 -0.4977 1.1235 0.042 Uiso 1 1 calc R . .
H15B H 0.1696 -0.4771 1.1289 0.042 Uiso 1 1 calc R . .
C16 C 0.2444(5) -0.9733(3) 1.16794(8) 0.0644(7) Uani 1 1 d . . .
H16A H 0.1320 -1.0174 1.1588 0.097 Uiso 1 1 calc R . .
H16B H 0.2532 -0.9950 1.1945 0.097 Uiso 1 1 calc R . .
H16C H 0.3408 -1.0323 1.1552 0.097 Uiso 1 1 calc R . .
C17 C 0.2557(4) -0.7803(3) 1.16080(6) 0.0472(5) Uani 1 1 d . . .
H17A H 0.1592 -0.7219 1.1742 0.057 Uiso 1 1 calc R . .
H17B H 0.3679 -0.7365 1.1710 0.057 Uiso 1 1 calc R . .
C18 C 0.2216(3) 0.1342(2) 0.93259(5) 0.0288(4) Uani 1 1 d . . .
H18 H 0.1477 0.1037 0.9126 0.035 Uiso 1 1 calc R . .
C19 C 0.2882(2) 0.4217(3) 0.90220(5) 0.0261(4) Uani 1 1 d . . .
C20 C 0.3120(3) 0.5989(3) 0.90918(6) 0.0340(5) Uani 1 1 d . . .
H20 H 0.3359 0.6355 0.9336 0.041 Uiso 1 1 calc R . .
C21 C 0.4377(3) 0.2153(3) 0.99067(6) 0.0339(5) Uani 1 1 d . . .
H21 H 0.5137 0.2448 1.0104 0.041 Uiso 1 1 calc R . .
C22 C 0.3480(3) 0.0583(3) 0.99190(5) 0.0292(5) Uani 1 1 d . . .
C23 C 0.2809(3) -0.2255(3) 1.02913(5) 0.0337(5) Uani 1 1 d . . .
H23A H 0.3367 -0.3077 1.0118 0.040 Uiso 1 1 calc R . .
H23B H 0.1554 -0.2147 1.0224 0.040 Uiso 1 1 calc R . .
C24 C 0.2971(3) -0.2945(3) 1.06840(6) 0.0357(5) Uani 1 1 d . . .
H24A H 0.4207 -0.2814 1.0763 0.043 Uiso 1 1 calc R . .
H24B H 0.2246 -0.2206 1.0847 0.043 Uiso 1 1 calc R . .
C27 C 0.3017(3) 0.7217(3) 0.88169(5) 0.0328(5) Uani 1 1 d . . .
H27 H 0.3204 0.8408 0.8871 0.039 Uiso 1 1 calc R . .
C28 C 0.4202(3) 0.3290(3) 0.96184(5) 0.0327(5) Uani 1 1 d . . .
H28 H 0.4849 0.4343 0.9620 0.039 Uiso 1 1 calc R . .
C34 C 0.3086(2) 0.2928(3) 0.93217(5) 0.0264(4) Uani 1 1 d . . .

loop_
_atom_site_aniso_label
_atom_site_aniso_U_11
_atom_site_aniso_U_22
_atom_site_aniso_U_33
_atom_site_aniso_U_23
_atom_site_aniso_U_13
_atom_site_aniso_U_12
S1 0.0221(2) 0.0337(2) 0.0263(2) 0.00253(18) 0.0013(2) 0.0019(3)
O1 0.0263(8) 0.0404(10) 0.0337(8) 0.0056(8) 0.0003(7) -0.0018(7)
O2 0.0255(8) 0.0387(9) 0.0351(9) 0.0034(7) 0.0022(7) 0.0052(7)
N3 0.0249(8) 0.0379(9) 0.0359(9) 0.0065(7) 0.0006(9) -0.0016(10)
C4 0.0211(9) 0.0315(9) 0.0277(9) -0.0004(7) 0.0030(9) 0.0014(11)
O5 0.0303(7) 0.0456(8) 0.0268(6) 0.0013(5) 0.0002(8) 0.0029(8)
N6 0.0253(10) 0.0461(13) 0.0316(10) 0.0117(10) 0.0010(8) -0.0021(9)
N7 0.0237(9) 0.0453(13) 0.0322(10) 0.0066(10) 0.0019(8) 0.0018(9)
C8 0.0268(10) 0.0288(9) 0.0291(9) -0.0041(7) -0.0001(10) 0.0006(12)
C9 0.0380(10) 0.0289(9) 0.0318(10) -0.0040(8) -0.0016(12) -0.0030(11)
C10 0.0296(10) 0.0265(9) 0.0303(9) -0.0027(7) 0.0011(10) -0.0036(11)
C11 0.0343(11) 0.0417(11) 0.0344(10) 0.0015(8) -0.0021(12) -0.0001(13)
C12 0.0351(11) 0.0423(11) 0.0379(11) 0.0029(8) -0.0067(12) -0.0048(13)
C13 0.0374(12) 0.0372(10) 0.0259(9) -0.0050(8) -0.0037(11) -0.0015(12)
C14 0.0405(13) 0.0423(13) 0.0267(11) 0.0018(10) -0.0047(10) -0.0014(10)
C15 0.0340(11) 0.0422(11) 0.0289(10) 0.0022(8) 0.0012(11) 0.0009(12)
C16 0.0626(16) 0.0540(15) 0.0767(18) 0.0242(13) -0.006(2) -0.0056(19)
C17 0.0574(14) 0.0462(12) 0.0379(11) 0.0080(9) -0.0004(14) 0.0013(16)
C18 0.0257(11) 0.0333(10) 0.0273(9) -0.0059(8) -0.0015(9) 0.0005(9)
C19 0.0215(11) 0.0306(10) 0.0264(9) -0.0023(8) 0.0023(8) 0.0007(8)
C20 0.0446(13) 0.0334(11) 0.0241(10) -0.0067(9) -0.0008(9) 0.0022(9)
C21 0.0355(12) 0.0411(13) 0.0252(10) -0.0035(9) -0.0066(9) -0.0033(10)
C22 0.0280(11) 0.0323(12) 0.0272(11) -0.0025(9) 0.0011(9) 0.0026(9)
C23 0.0344(13) 0.0373(11) 0.0294(10) 0.0000(8) -0.0014(9) 0.0019(10)
C24 0.0344(13) 0.0421(12) 0.0305(11) 0.0004(9) -0.0010(9) 0.0004(9)
C27 0.0427(13) 0.0268(10) 0.0290(10) -0.0049(8) 0.0022(9) 0.0003(9)
C28 0.0338(11) 0.0335(11) 0.0308(11) -0.0036(9) -0.0016(9) -0.0064(10)
C34 0.0246(10) 0.0287(11) 0.0257(10) -0.0037(8) 0.0028(7) 0.0036(8)
